data_7004723
loop_
_publ_author_name
'Naik, Prashant U.'
'McManus, Gregory J.'
'Zaworotko, Michael J.'
'Singer, Robert D.'

_publ_section_title
;
 Salicylaldoxime and salen containing imidazolium ionic liquids for
 biphasic catalysis and metal extractions
;
_journal_issue 36
_journal_name_full 'Dalton Transactions'
_journal_page_first 4834
_journal_page_last 4836
_journal_paper_doi 10.1039/b811232k
_journal_year 2008
_chemical_formula_sum 'C24 H26 Cu F12 N6 O4 P2'
_chemical_formula_weight 815.99
_chemical_name_systematic
;
?
;
_space_group_IT_number 2
_symmetry_cell_setting triclinic
_symmetry_space_group_name_Hall '-P 1'
_symmetry_space_group_name_H-M 'P -1'
_atom_sites_solution_hydrogens geom
_atom_sites_solution_primary direct
_atom_sites_solution_secondary difmap
_audit_creation_method SHELXL-97
_cell_angle_alpha 70.115(8)
_cell_angle_beta 85.613(8)
_cell_angle_gamma 74.682(7)
_cell_formula_units_Z 4
_cell_length_a 10.115(4)
_cell_length_b 18.066(7)
_cell_length_c 18.153(6)
_cell_measurement_temperature 100(2)
_cell_volume 3008.3(19)
_computing_cell_refinement 'Bruker SMART'
_computing_data_collection 'Bruker SMART'
_computing_data_reduction 'Bruker SAINT'
_computing_molecular_graphics 'Bruker SHELXTL'
_computing_publication_material 'Bruker SHELXTL'
_computing_structure_refinement 'SHELXL-97 (Sheldrick, 1997)'
_computing_structure_solution 'SHELXS-97 (Sheldrick, 1990)'
_diffrn_ambient_temperature 100(2)
_diffrn_measured_fraction_theta_full 0.971
_diffrn_measured_fraction_theta_max 0.872
_diffrn_measurement_device_type 'CCD area detector'
_diffrn_measurement_method 'phi and omega scans'
_diffrn_radiation_monochromator graphite
_diffrn_radiation_source 'fine-focus sealed tube'
_diffrn_radiation_type MoK\a
_diffrn_radiation_wavelength 0.71073
_diffrn_reflns_av_R_equivalents 0.0544
_diffrn_reflns_av_sigmaI/netI 0.1654
_diffrn_reflns_limit_h_max 13
_diffrn_reflns_limit_h_min -13
_diffrn_reflns_limit_k_max 20
_diffrn_reflns_limit_k_min -23
_diffrn_reflns_limit_l_max 23
_diffrn_reflns_limit_l_min -20
_diffrn_reflns_number 17825
_diffrn_reflns_theta_full 26.00
_diffrn_reflns_theta_max 28.31
_diffrn_reflns_theta_min 1.19
_exptl_absorpt_coefficient_mu 0.952
_exptl_absorpt_correction_type none
_exptl_crystal_colour gold
_exptl_crystal_density_diffrn 1.802
_exptl_crystal_density_meas ?
_exptl_crystal_density_method .
_exptl_crystal_description plate
_exptl_crystal_F_000 1644
_exptl_crystal_size_max 0.20
_exptl_crystal_size_mid 0.15
_exptl_crystal_size_min 0.10
_refine_diff_density_max 0.906
_refine_diff_density_min -0.735
_refine_diff_density_rms 0.140
_refine_ls_extinction_method none
_refine_ls_goodness_of_fit_ref 0.965
_refine_ls_hydrogen_treatment constr
_refine_ls_matrix_type full
_refine_ls_number_parameters 891
_refine_ls_number_reflns 13069
_refine_ls_number_restraints 0
_refine_ls_restrained_S_all 0.965
_refine_ls_R_factor_all 0.1575
_refine_ls_R_factor_gt 0.0802
_refine_ls_shift/su_max 0.001
_refine_ls_shift/su_mean 0.000
_refine_ls_structure_factor_coef Fsqd
_refine_ls_weighting_details 'calc w=1/[\s^2^(Fo^2^)+(0.0724P)^2^+0.0000P] where P=(Fo^2^+2Fc^2^)/3'
_refine_ls_weighting_scheme calc
_refine_ls_wR_factor_gt 0.1615
_refine_ls_wR_factor_ref 0.2037
_reflns_number_gt 6853
_reflns_number_total 13069
_reflns_threshold_expression >2sigma(I)
_cod_data_source_file b811232k.txt
_cod_data_source_block rs0101
_cod_depositor_comments
;
The following automatic conversions were performed:
'_symmetry_cell_setting' value 'Triclinic' changed to 'triclinic'
according to '/home/saulius/struct/CIF-dictionaries/cif_core.dic'
dictionary named 'cif_core.dic' version 2.4.1 from 2010-06-29.

Automatic conversion script
Id: cif_fix_enum 1527 2010-12-29 10:47:43Z saulius 
;
_cod_original_cell_volume 3008.5(19)
_cod_original_sg_symbol_H-M P-1
_cod_database_code 7004723

loop_
_symmetry_equiv_pos_as_xyz
'x, y, z'
'-x, -y, -z'

loop_
_atom_site_label
_atom_site_type_symbol
_atom_site_fract_x
_atom_site_fract_y
_atom_site_fract_z
_atom_site_U_iso_or_equiv
_atom_site_adp_type
_atom_site_occupancy
_atom_site_symmetry_multiplicity
_atom_site_calc_flag
_atom_site_refinement_flags
_atom_site_disorder_assembly
_atom_site_disorder_group
Cu1 Cu 0.76948(8) 0.86827(4) 0.50293(4) 0.0157(2) Uani 1 1 d . . .
Cu2 Cu 0.29918(8) 0.61481(4) 0.48516(4) 0.0165(2) Uani 1 1 d . . .
N11 N 0.9283(5) 0.8954(3) 0.4438(3) 0.0192(12) Uani 1 1 d . . .
N12 N 1.1321(5) 0.7068(3) 0.1903(3) 0.0162(11) Uani 1 1 d . . .
N13 N 1.1337(5) 0.7981(3) 0.0772(3) 0.0206(12) Uani 1 1 d . . .
O11 O 0.7900(4) 0.7755(2) 0.4725(2) 0.0170(9) Uani 1 1 d . . .
O12 O 0.9626(5) 0.9656(3) 0.4442(2) 0.0227(10) Uani 1 1 d . . .
H12 H 0.9160 0.9830 0.4780 0.034 Uiso 1 1 calc R . .
C11 C 1.0072(6) 0.8581(4) 0.4012(3) 0.0177(14) Uani 1 1 d . . .
H11 H 1.0804 0.8798 0.3748 0.021 Uiso 1 1 calc R . .
C12 C 0.9903(6) 0.7859(4) 0.3918(3) 0.0183(14) Uani 1 1 d . . .
C13 C 0.8832(6) 0.7472(4) 0.4265(3) 0.0164(14) Uani 1 1 d . . .
C14 C 0.8772(7) 0.6780(4) 0.4104(3) 0.0190(14) Uani 1 1 d . . .
H14 H 0.8071 0.6516 0.4334 0.023 Uiso 1 1 calc R . .
C15 C 0.9702(7) 0.6466(4) 0.3622(3) 0.0201(15) Uani 1 1 d . . .
H15 H 0.9627 0.5996 0.3521 0.024 Uiso 1 1 calc R . .
C16 C 1.0754(6) 0.6835(4) 0.3281(3) 0.0159(13) Uani 1 1 d . . .
C17 C 1.0840(6) 0.7513(4) 0.3436(3) 0.0158(13) Uani 1 1 d . . .
H17 H 1.1561 0.7761 0.3209 0.019 Uiso 1 1 calc R . .
C18 C 1.1716(7) 0.6523(4) 0.2711(3) 0.0211(15) Uani 1 1 d . . .
H18A H 1.2669 0.6503 0.2824 0.025 Uiso 1 1 calc R . .
H18B H 1.1670 0.5965 0.2770 0.025 Uiso 1 1 calc R . .
C19 C 1.2048(7) 0.7550(4) 0.1429(4) 0.0220(15) Uani 1 1 d . . .
H19 H 1.2930 0.7580 0.1544 0.026 Uiso 1 1 calc R . .
C20 C 1.0099(6) 0.7204(4) 0.1537(4) 0.0215(15) Uani 1 1 d . . .
H20 H 0.9386 0.6942 0.1743 0.026 Uiso 1 1 calc R . .
C21 C 1.0099(7) 0.7780(4) 0.0830(4) 0.0213(15) Uani 1 1 d . . .
H21 H 0.9384 0.8004 0.0447 0.026 Uiso 1 1 calc R . .
C22 C 1.1794(7) 0.8586(4) 0.0107(4) 0.0328(18) Uani 1 1 d . . .
H22A H 1.2691 0.8629 0.0232 0.049 Uiso 1 1 calc R . .
H22B H 1.1129 0.9116 0.0002 0.049 Uiso 1 1 calc R . .
H22C H 1.1869 0.8418 -0.0357 0.049 Uiso 1 1 calc R . .
N31 N 0.6042(5) 0.8458(3) 0.5561(3) 0.0167(12) Uani 1 1 d . . .
N32 N 0.3501(5) 1.0653(3) 0.7878(3) 0.0168(11) Uani 1 1 d . . .
N33 N 0.4296(5) 0.9846(3) 0.9021(3) 0.0205(12) Uani 1 1 d . . .
O31 O 0.7530(4) 0.9588(3) 0.5359(2) 0.0204(10) Uani 1 1 d . . .
O32 O 0.5657(4) 0.7774(3) 0.5551(2) 0.0204(10) Uani 1 1 d . . .
H32 H 0.6179 0.7561 0.5255 0.031 Uiso 1 1 calc R . .
C31 C 0.5188(7) 0.8882(4) 0.5922(3) 0.0200(14) Uani 1 1 d . . .
H31 H 0.4387 0.8709 0.6130 0.024 Uiso 1 1 calc R . .
C32 C 0.5378(6) 0.9602(4) 0.6026(3) 0.0170(14) Uani 1 1 d . . .
C33 C 0.6536(6) 0.9918(4) 0.5760(3) 0.0175(14) Uani 1 1 d . . .
C34 C 0.6639(7) 1.0597(4) 0.5935(3) 0.0209(15) Uani 1 1 d . . .
H34 H 0.7422 1.0805 0.5770 0.025 Uiso 1 1 calc R . .
C35 C 0.5639(6) 1.0970(4) 0.6338(3) 0.0202(14) Uani 1 1 d . . .
H35 H 0.5752 1.1424 0.6455 0.024 Uiso 1 1 calc R . .
C36 C 0.4463(6) 1.0698(4) 0.6580(3) 0.0176(14) Uani 1 1 d . . .
C37 C 0.4360(7) 1.0003(4) 0.6434(3) 0.0203(15) Uani 1 1 d . . .
H37 H 0.3581 0.9795 0.6614 0.024 Uiso 1 1 calc R . .
C38 C 0.3385(7) 1.1097(4) 0.7035(3) 0.0266(16) Uani 1 1 d . . .
H38A H 0.3461 1.1657 0.6938 0.032 Uiso 1 1 calc R . .
H38B H 0.2469 1.1135 0.6846 0.032 Uiso 1 1 calc R . .
C39 C 0.4596(7) 1.0107(4) 0.8276(3) 0.0185(14) Uani 1 1 d . . .
H39 H 0.5455 0.9934 0.8054 0.022 Uiso 1 1 calc R . .
C40 C 0.2458(7) 1.0742(4) 0.8401(4) 0.0248(16) Uani 1 1 d . . .
H40 H 0.1564 1.1095 0.8287 0.030 Uiso 1 1 calc R . .
C41 C 0.2973(7) 1.0222(4) 0.9110(4) 0.0277(17) Uani 1 1 d . . .
H41 H 0.2489 1.0134 0.9589 0.033 Uiso 1 1 calc R . .
C42 C 0.5197(7) 0.9177(4) 0.9616(4) 0.0302(17) Uani 1 1 d . . .
H42A H 0.5178 0.8658 0.9562 0.045 Uiso 1 1 calc R . .
H42B H 0.4882 0.9183 1.0139 0.045 Uiso 1 1 calc R . .
H42C H 0.6136 0.9241 0.9547 0.045 Uiso 1 1 calc R . .
N51 N 0.1390(5) 0.5885(3) 0.5427(3) 0.0175(12) Uani 1 1 d . . .
N52 N -0.0750(5) 0.7903(3) 0.7930(3) 0.0173(12) Uani 1 1 d . . .
N53 N -0.0882(5) 0.7158(3) 0.9134(3) 0.0172(12) Uani 1 1 d . . .
O51 O 0.2798(4) 0.7061(2) 0.5177(2) 0.0196(10) Uani 1 1 d . . .
O52 O 0.1014(5) 0.5202(3) 0.5415(2) 0.0258(11) Uani 1 1 d . . .
H52 H 0.1360 0.5077 0.5024 0.039 Uiso 1 1 calc R . .
C51 C 0.0581(6) 0.6279(4) 0.5828(3) 0.0169(14) Uani 1 1 d . . .
H51 H -0.0191 0.6085 0.6059 0.020 Uiso 1 1 calc R . .
C52 C 0.0766(6) 0.6989(4) 0.5950(3) 0.0154(13) Uani 1 1 d . . .
C53 C 0.1870(6) 0.7341(4) 0.5637(3) 0.0173(14) Uani 1 1 d . . .
C54 C 0.1970(7) 0.8019(4) 0.5823(4) 0.0223(15) Uani 1 1 d . . .
H54 H 0.2720 0.8252 0.5630 0.027 Uiso 1 1 calc R . .
C55 C 0.1018(7) 0.8353(4) 0.6276(3) 0.0204(15) Uani 1 1 d . . .
H55 H 0.1115 0.8812 0.6388 0.024 Uiso 1 1 calc R . .
C56 C -0.0103(6) 0.8023(4) 0.6575(3) 0.0180(14) Uani 1 1 d . . .
C57 C -0.0204(6) 0.7351(4) 0.6414(3) 0.0199(14) Uani 1 1 d . . .
H57 H -0.0950 0.7119 0.6622 0.024 Uiso 1 1 calc R . .
C58 C -0.1116(7) 0.8378(4) 0.7098(3) 0.0262(16) Uani 1 1 d . . .
H58A H -0.1110 0.8952 0.6992 0.031 Uiso 1 1 calc R . .
H58B H -0.2051 0.8366 0.6986 0.031 Uiso 1 1 calc R . .
C59 C -0.1553(7) 0.7547(4) 0.8454(4) 0.0202(14) Uani 1 1 d . . .
H59 H -0.2474 0.7565 0.8361 0.024 Uiso 1 1 calc R . .
C60 C 0.0503(7) 0.7742(4) 0.8281(4) 0.0239(15) Uani 1 1 d . . .
H60 H 0.1281 0.7922 0.8040 0.029 Uiso 1 1 calc R . .
C61 C 0.0413(7) 0.7282(4) 0.9030(4) 0.0237(15) Uani 1 1 d . . .
H61 H 0.1118 0.7078 0.9419 0.028 Uiso 1 1 calc R . .
C62 C -0.1425(7) 0.6652(4) 0.9842(3) 0.0282(17) Uani 1 1 d . . .
H62A H -0.2428 0.6837 0.9832 0.042 Uiso 1 1 calc R . .
H62B H -0.1062 0.6698 1.0306 0.042 Uiso 1 1 calc R . .
H62C H -0.1149 0.6084 0.9861 0.042 Uiso 1 1 calc R . .
N71 N 0.4627(6) 0.6410(3) 0.4310(3) 0.0198(12) Uani 1 1 d . . .
N72 N 0.6497(6) 0.4706(3) 0.1607(3) 0.0238(13) Uani 1 1 d . . .
N73 N 0.5148(5) 0.5560(3) 0.0654(3) 0.0206(12) Uani 1 1 d . . .
O71 O 0.3154(4) 0.5261(2) 0.4482(2) 0.0201(10) Uani 1 1 d . . .
O72 O 0.5047(5) 0.7053(3) 0.4395(2) 0.0220(10) Uani 1 1 d . . .
H72 H 0.4503 0.7257 0.4688 0.033 Uiso 1 1 calc R . .
C71 C 0.5426(6) 0.6041(4) 0.3897(3) 0.0179(14) Uani 1 1 d . . .
H71 H 0.6212 0.6230 0.3687 0.021 Uiso 1 1 calc R . .
C72 C 0.5214(6) 0.5351(4) 0.3724(3) 0.0176(14) Uani 1 1 d . . .
C73 C 0.4103(6) 0.4996(4) 0.4025(3) 0.0170(14) Uani 1 1 d . . .
C74 C 0.4027(7) 0.4335(4) 0.3797(4) 0.0215(15) Uani 1 1 d . . .
H74 H 0.3299 0.4082 0.3989 0.026 Uiso 1 1 calc R . .
C75 C 0.4959(7) 0.4042(4) 0.3311(3) 0.0209(15) Uani 1 1 d . . .
H75 H 0.4864 0.3594 0.3176 0.025 Uiso 1 1 calc R . .
C76 C 0.6047(7) 0.4393(4) 0.3009(3) 0.0197(14) Uani 1 1 d . . .
C77 C 0.6153(6) 0.5040(4) 0.3229(3) 0.0185(14) Uani 1 1 d . . .
H77 H 0.6894 0.5281 0.3036 0.022 Uiso 1 1 calc R . .
C78 C 0.6999(7) 0.4149(4) 0.2404(4) 0.0267(16) Uani 1 1 d . . .
H78A H 0.7935 0.4177 0.2493 0.032 Uiso 1 1 calc R . .
H78B H 0.7036 0.3582 0.2451 0.032 Uiso 1 1 calc R . .
C79 C 0.5217(7) 0.5137(4) 0.1418(4) 0.0215(15) Uani 1 1 d . . .
H79 H 0.4471 0.5144 0.1769 0.026 Uiso 1 1 calc R . .
C80 C 0.7272(7) 0.4840(4) 0.0936(4) 0.0250(16) Uani 1 1 d . . .
H80 H 0.8216 0.4595 0.0893 0.030 Uiso 1 1 calc R . .
C81 C 0.6411(7) 0.5391(4) 0.0351(4) 0.0272(17) Uani 1 1 d . . .
H81 H 0.6654 0.5618 -0.0179 0.033 Uiso 1 1 calc R . .
C82 C 0.3926(7) 0.6177(4) 0.0248(4) 0.0291(17) Uani 1 1 d . . .
H82A H 0.3100 0.6029 0.0504 0.044 Uiso 1 1 calc R . .
H82B H 0.3922 0.6204 -0.0300 0.044 Uiso 1 1 calc R . .
H82C H 0.3943 0.6709 0.0270 0.044 Uiso 1 1 calc R . .
P101 P 0.60495(18) 0.73131(10) 0.15614(10) 0.0203(4) Uani 1 1 d . . .
F101 F 0.5149(4) 0.8171(2) 0.1576(2) 0.0445(11) Uani 1 1 d . . .
F102 F 0.6944(4) 0.7230(3) 0.2280(2) 0.0444(12) Uani 1 1 d . . .
F103 F 0.6940(5) 0.6460(2) 0.1531(2) 0.0448(12) Uani 1 1 d . . .
F104 F 0.5132(4) 0.7405(3) 0.0836(2) 0.0402(11) Uani 1 1 d . . .
F105 F 0.5011(4) 0.6873(2) 0.2154(2) 0.0343(10) Uani 1 1 d . . .
F106 F 0.7061(4) 0.7757(2) 0.0959(2) 0.0304(10) Uani 1 1 d . . .
P201 P 0.11946(19) 0.47242(11) 0.17305(11) 0.0254(4) Uani 1 1 d . . .
F201 F -0.0178(5) 0.5316(3) 0.1876(3) 0.0740(17) Uani 1 1 d . . .
F202 F 0.2027(4) 0.5377(3) 0.1703(2) 0.0441(12) Uani 1 1 d . . .
F203 F 0.2550(4) 0.4159(2) 0.1538(2) 0.0453(12) Uani 1 1 d . . .
F204 F 0.0357(4) 0.4074(3) 0.1761(3) 0.0469(12) Uani 1 1 d . . .
F205 F 0.1504(5) 0.4313(3) 0.2633(2) 0.0610(15) Uani 1 1 d . . .
F206 F 0.0903(5) 0.5141(3) 0.0809(3) 0.0654(15) Uani 1 1 d . . .
P301 P 0.1350(2) 0.99736(12) 0.15771(11) 0.0274(4) Uani 1 1 d . . .
F301 F 0.2678(4) 0.9613(2) 0.1146(2) 0.0352(10) Uani 1 1 d . . .
F302 F 0.2236(4) 1.0374(3) 0.1942(3) 0.0556(14) Uani 1 1 d . . .
F303 F 0.0029(5) 1.0348(3) 0.1990(3) 0.0622(15) Uani 1 1 d . . .
F304 F 0.0478(5) 0.9601(4) 0.1193(4) 0.104(3) Uani 1 1 d . . .
F305 F 0.1699(7) 0.9183(3) 0.2299(3) 0.101(2) Uani 1 1 d . . .
F306 F 0.1066(5) 1.0783(3) 0.0846(3) 0.0788(18) Uani 1 1 d . . .
P401 P 0.55501(18) 0.22466(11) 0.17976(10) 0.0202(4) Uani 1 1 d . . .
F401 F 0.4481(4) 0.2702(2) 0.1076(2) 0.0358(11) Uani 1 1 d . . .
F402 F 0.6703(5) 0.2122(4) 0.1195(2) 0.0782(19) Uani 1 1 d . . .
F403 F 0.6617(4) 0.1793(3) 0.2511(2) 0.0455(12) Uani 1 1 d . . .
F404 F 0.4369(5) 0.2384(3) 0.2394(2) 0.0680(16) Uani 1 1 d . . .
F405 F 0.5220(7) 0.1430(3) 0.1881(3) 0.097(2) Uani 1 1 d . . .
F406 F 0.5847(6) 0.3079(3) 0.1716(3) 0.079(2) Uani 1 1 d . . .

loop_
_atom_site_aniso_label
_atom_site_aniso_U_11
_atom_site_aniso_U_22
_atom_site_aniso_U_33
_atom_site_aniso_U_23
_atom_site_aniso_U_13
_atom_site_aniso_U_12
Cu1 0.0180(4) 0.0133(4) 0.0181(4) -0.0065(3) 0.0000(3) -0.0061(3)
Cu2 0.0195(5) 0.0138(4) 0.0174(4) -0.0053(3) -0.0013(3) -0.0057(3)
N11 0.026(3) 0.011(3) 0.022(3) -0.001(2) -0.004(2) -0.012(2)
N12 0.018(3) 0.017(3) 0.014(3) -0.008(2) -0.002(2) -0.001(2)
N13 0.018(3) 0.022(3) 0.021(3) -0.007(2) 0.000(2) -0.004(3)
O11 0.020(2) 0.016(2) 0.018(2) -0.0050(18) 0.0001(19) -0.009(2)
O12 0.026(3) 0.019(2) 0.032(3) -0.013(2) 0.003(2) -0.013(2)
C11 0.021(4) 0.019(3) 0.014(3) -0.003(3) -0.002(3) -0.010(3)
C12 0.020(4) 0.022(4) 0.015(3) -0.010(3) -0.001(3) -0.006(3)
C13 0.017(4) 0.017(3) 0.018(3) -0.009(3) 0.000(3) -0.006(3)
C14 0.022(4) 0.012(3) 0.025(4) -0.005(3) -0.006(3) -0.008(3)
C15 0.027(4) 0.015(3) 0.018(3) -0.003(3) -0.010(3) -0.003(3)
C16 0.015(3) 0.014(3) 0.018(3) -0.005(3) -0.003(3) -0.001(3)
C17 0.010(3) 0.018(3) 0.019(3) -0.004(3) 0.000(3) -0.005(3)
C18 0.023(4) 0.018(3) 0.025(4) -0.009(3) 0.001(3) -0.007(3)
C19 0.020(4) 0.026(4) 0.022(4) -0.009(3) 0.005(3) -0.011(3)
C20 0.014(4) 0.027(4) 0.026(4) -0.010(3) -0.004(3) -0.006(3)
C21 0.020(4) 0.020(4) 0.023(4) -0.008(3) -0.006(3) -0.002(3)
C22 0.039(5) 0.036(4) 0.025(4) -0.004(3) 0.005(3) -0.023(4)
N31 0.021(3) 0.011(3) 0.023(3) -0.009(2) -0.006(2) -0.006(2)
N32 0.022(3) 0.012(3) 0.018(3) -0.005(2) -0.002(2) -0.006(2)
N33 0.019(3) 0.023(3) 0.023(3) -0.011(2) 0.000(2) -0.007(3)
O31 0.023(3) 0.023(2) 0.020(2) -0.011(2) 0.0021(19) -0.009(2)
O32 0.023(3) 0.020(2) 0.025(3) -0.012(2) 0.004(2) -0.012(2)
C31 0.020(4) 0.016(3) 0.024(4) -0.008(3) -0.003(3) -0.002(3)
C32 0.020(4) 0.015(3) 0.016(3) -0.003(3) -0.001(3) -0.007(3)
C33 0.018(4) 0.011(3) 0.020(3) -0.006(3) -0.007(3) 0.004(3)
C34 0.025(4) 0.019(3) 0.019(3) -0.003(3) -0.004(3) -0.009(3)
C35 0.023(4) 0.011(3) 0.021(3) -0.001(3) -0.003(3) -0.002(3)
C36 0.021(4) 0.012(3) 0.013(3) 0.000(3) -0.005(3) 0.004(3)
C37 0.024(4) 0.016(3) 0.018(3) -0.001(3) -0.008(3) -0.004(3)
C38 0.039(4) 0.014(3) 0.022(4) -0.003(3) -0.007(3) 0.001(3)
C39 0.022(4) 0.022(4) 0.015(3) -0.009(3) 0.003(3) -0.009(3)
C40 0.024(4) 0.020(4) 0.032(4) -0.006(3) 0.004(3) -0.012(3)
C41 0.038(5) 0.025(4) 0.027(4) -0.013(3) 0.012(3) -0.017(4)
C42 0.029(4) 0.029(4) 0.027(4) -0.001(3) -0.001(3) -0.008(3)
N51 0.024(3) 0.012(3) 0.020(3) -0.005(2) -0.003(2) -0.011(2)
N52 0.019(3) 0.012(3) 0.023(3) -0.007(2) 0.003(2) -0.006(2)
N53 0.019(3) 0.014(3) 0.020(3) -0.008(2) -0.001(2) -0.002(2)
O51 0.022(3) 0.020(2) 0.019(2) -0.0101(19) 0.0013(19) -0.005(2)
O52 0.037(3) 0.019(2) 0.028(3) -0.011(2) 0.003(2) -0.013(2)
C51 0.009(3) 0.023(4) 0.019(3) -0.009(3) 0.000(3) -0.004(3)
C52 0.015(3) 0.013(3) 0.017(3) -0.001(3) -0.004(3) -0.004(3)
C53 0.019(4) 0.017(3) 0.015(3) -0.001(3) -0.005(3) -0.006(3)
C54 0.028(4) 0.016(3) 0.025(4) -0.005(3) 0.001(3) -0.011(3)
C55 0.031(4) 0.019(3) 0.017(3) -0.009(3) 0.002(3) -0.011(3)
C56 0.019(4) 0.015(3) 0.014(3) 0.000(3) -0.001(3) 0.001(3)
C57 0.017(4) 0.014(3) 0.024(4) -0.001(3) -0.003(3) -0.002(3)
C58 0.030(4) 0.027(4) 0.023(4) -0.007(3) -0.005(3) -0.011(3)
C59 0.017(4) 0.011(3) 0.026(4) -0.003(3) -0.003(3) 0.005(3)
C60 0.019(4) 0.032(4) 0.026(4) -0.014(3) 0.003(3) -0.010(3)
C61 0.016(4) 0.032(4) 0.025(4) -0.013(3) -0.004(3) -0.002(3)
C62 0.031(4) 0.034(4) 0.022(4) -0.006(3) 0.004(3) -0.015(4)
N71 0.029(3) 0.015(3) 0.016(3) -0.004(2) -0.006(2) -0.008(3)
N72 0.030(4) 0.023(3) 0.022(3) -0.010(3) -0.002(3) -0.007(3)
N73 0.024(3) 0.028(3) 0.015(3) -0.008(2) -0.001(2) -0.012(3)
O71 0.024(3) 0.018(2) 0.021(2) -0.0093(19) -0.004(2) -0.005(2)
O72 0.032(3) 0.015(2) 0.024(3) -0.0101(19) 0.006(2) -0.011(2)
C71 0.019(4) 0.015(3) 0.018(3) -0.003(3) -0.004(3) -0.004(3)
C72 0.021(4) 0.011(3) 0.013(3) -0.001(3) -0.005(3) 0.005(3)
C73 0.017(4) 0.018(3) 0.015(3) -0.008(3) -0.004(3) 0.001(3)
C74 0.028(4) 0.011(3) 0.026(4) -0.003(3) -0.008(3) -0.008(3)
C75 0.026(4) 0.016(3) 0.022(4) -0.008(3) -0.009(3) -0.003(3)
C76 0.023(4) 0.013(3) 0.017(3) -0.002(3) -0.007(3) 0.005(3)
C77 0.020(4) 0.018(3) 0.015(3) -0.002(3) -0.003(3) -0.005(3)
C78 0.026(4) 0.017(4) 0.031(4) -0.004(3) -0.008(3) 0.003(3)
C79 0.019(4) 0.025(4) 0.025(4) -0.012(3) -0.001(3) -0.008(3)
C80 0.019(4) 0.031(4) 0.030(4) -0.018(3) 0.012(3) -0.009(3)
C81 0.037(5) 0.027(4) 0.027(4) -0.015(3) 0.010(3) -0.019(4)
C82 0.034(4) 0.020(4) 0.029(4) 0.001(3) -0.009(3) -0.010(3)
P101 0.0183(10) 0.0194(9) 0.0228(9) -0.0057(7) -0.0025(7) -0.0052(8)
F101 0.047(3) 0.027(2) 0.052(3) -0.014(2) 0.014(2) 0.000(2)
F102 0.036(3) 0.074(3) 0.031(2) -0.017(2) -0.007(2) -0.025(3)
F103 0.054(3) 0.021(2) 0.049(3) -0.005(2) 0.009(2) -0.002(2)
F104 0.041(3) 0.053(3) 0.030(2) -0.002(2) -0.011(2) -0.032(2)
F105 0.027(2) 0.041(3) 0.024(2) 0.0074(18) -0.0053(18) -0.012(2)
F106 0.021(2) 0.038(2) 0.033(2) -0.0065(19) 0.0012(17) -0.0165(19)
P201 0.0232(10) 0.0239(10) 0.0327(11) -0.0160(8) 0.0006(8) -0.0033(8)
F201 0.036(3) 0.052(3) 0.152(5) -0.065(4) 0.023(3) -0.007(3)
F202 0.049(3) 0.040(3) 0.059(3) -0.027(2) 0.014(2) -0.029(2)
F203 0.036(3) 0.033(3) 0.062(3) -0.019(2) 0.012(2) 0.000(2)
F204 0.040(3) 0.041(3) 0.073(3) -0.029(2) -0.003(2) -0.017(2)
F205 0.080(4) 0.096(4) 0.026(3) -0.016(3) 0.012(2) -0.063(3)
F206 0.079(4) 0.053(3) 0.049(3) 0.002(2) -0.032(3) -0.007(3)
P301 0.0258(11) 0.0255(10) 0.0319(11) -0.0119(9) 0.0058(8) -0.0062(9)
F301 0.030(2) 0.040(3) 0.041(3) -0.023(2) 0.0056(19) -0.007(2)
F302 0.031(3) 0.073(4) 0.082(4) -0.057(3) -0.006(2) -0.001(3)
F303 0.040(3) 0.062(3) 0.104(4) -0.054(3) 0.033(3) -0.020(3)
F304 0.042(3) 0.165(7) 0.186(7) -0.151(6) 0.040(4) -0.051(4)
F305 0.140(6) 0.045(3) 0.070(4) 0.016(3) 0.052(4) -0.003(4)
F306 0.069(4) 0.063(4) 0.062(4) 0.014(3) -0.014(3) 0.012(3)
P401 0.0212(10) 0.0219(9) 0.0193(9) -0.0071(7) -0.0016(7) -0.0073(8)
F401 0.025(2) 0.053(3) 0.020(2) 0.0042(19) -0.0085(17) -0.015(2)
F402 0.037(3) 0.135(5) 0.024(3) -0.012(3) 0.000(2) 0.023(3)
F403 0.021(2) 0.078(3) 0.021(2) 0.000(2) -0.0067(18) -0.007(2)
F404 0.040(3) 0.105(4) 0.028(3) -0.002(3) 0.005(2) 0.006(3)
F405 0.203(7) 0.026(3) 0.070(4) 0.011(3) -0.058(4) -0.058(4)
F406 0.154(6) 0.047(3) 0.054(3) -0.004(3) -0.030(3) -0.061(4)

loop_
_atom_type_symbol
_atom_type_description
_atom_type_scat_dispersion_real
_atom_type_scat_dispersion_imag
_atom_type_scat_source
C C 0.0033 0.0016 'International Tables Vol C Tables 4.2.6.8 and 6.1.1.4'
H H 0.0000 0.0000 'International Tables Vol C Tables 4.2.6.8 and 6.1.1.4'
N N 0.0061 0.0033 'International Tables Vol C Tables 4.2.6.8 and 6.1.1.4'
O O 0.0106 0.0060 'International Tables Vol C Tables 4.2.6.8 and 6.1.1.4'
F F 0.0171 0.0103 'International Tables Vol C Tables 4.2.6.8 and 6.1.1.4'
P P 0.1023 0.0942 'International Tables Vol C Tables 4.2.6.8 and 6.1.1.4'
Cu Cu 0.3201 1.2651 'International Tables Vol C Tables 4.2.6.8 and 6.1.1.4'

loop_
_geom_angle_atom_site_label_1
_geom_angle_atom_site_label_2
_geom_angle_atom_site_label_3
_geom_angle
_geom_angle_site_symmetry_1
_geom_angle_site_symmetry_3
_geom_angle_publ_flag
O31 Cu1 O11 178.19(18) . . ?
O31 Cu1 N31 92.29(19) . . ?
O11 Cu1 N31 87.97(19) . . ?
O31 Cu1 N11 87.59(19) . . ?
O11 Cu1 N11 92.26(19) . . ?
N31 Cu1 N11 176.4(2) . . ?
O51 Cu2 O71 177.55(17) . . ?
O51 Cu2 N51 92.01(19) . . ?
O71 Cu2 N51 88.51(19) . . ?
O51 Cu2 N71 86.80(19) . . ?
O71 Cu2 N71 92.8(2) . . ?
N51 Cu2 N71 177.9(2) . . ?
C11 N11 O12 113.9(5) . . ?
C11 N11 Cu1 128.4(4) . . ?
O12 N11 Cu1 117.7(4) . . ?
C19 N12 C20 108.7(5) . . ?
C19 N12 C18 125.6(5) . . ?
C20 N12 C18 125.5(5) . . ?
C19 N13 C21 108.8(5) . . ?
C19 N13 C22 124.8(5) . . ?
C21 N13 C22 126.5(5) . . ?
C13 O11 Cu1 129.1(4) . . ?
N11 O12 H12 109.5 . . ?
N11 C11 C12 123.4(6) . . ?
N11 C11 H11 118.3 . . ?
C12 C11 H11 118.3 . . ?
C17 C12 C11 117.5(6) . . ?
C17 C12 C13 117.9(5) . . ?
C11 C12 C13 124.6(6) . . ?
O11 C13 C14 119.5(5) . . ?
O11 C13 C12 122.2(5) . . ?
C14 C13 C12 118.3(6) . . ?
C15 C14 C13 121.9(6) . . ?
C15 C14 H14 119.0 . . ?
C13 C14 H14 119.0 . . ?
C14 C15 C16 120.4(6) . . ?
C14 C15 H15 119.8 . . ?
C16 C15 H15 119.8 . . ?
C17 C16 C15 118.6(6) . . ?
C17 C16 C18 120.9(5) . . ?
C15 C16 C18 120.3(5) . . ?
C16 C17 C12 122.8(6) . . ?
C16 C17 H17 118.6 . . ?
C12 C17 H17 118.6 . . ?
N12 C18 C16 109.5(5) . . ?
N12 C18 H18A 109.8 . . ?
C16 C18 H18A 109.8 . . ?
N12 C18 H18B 109.8 . . ?
C16 C18 H18B 109.8 . . ?
H18A C18 H18B 108.2 . . ?
N13 C19 N12 108.5(5) . . ?
N13 C19 H19 125.8 . . ?
N12 C19 H19 125.8 . . ?
C21 C20 N12 107.2(6) . . ?
C21 C20 H20 126.4 . . ?
N12 C20 H20 126.4 . . ?
C20 C21 N13 106.8(6) . . ?
C20 C21 H21 126.6 . . ?
N13 C21 H21 126.6 . . ?
N13 C22 H22A 109.5 . . ?
N13 C22 H22B 109.5 . . ?
H22A C22 H22B 109.5 . . ?
N13 C22 H22C 109.5 . . ?
H22A C22 H22C 109.5 . . ?
H22B C22 H22C 109.5 . . ?
C31 N31 O32 113.4(5) . . ?
C31 N31 Cu1 127.9(4) . . ?
O32 N31 Cu1 118.6(4) . . ?
C39 N32 C40 108.2(5) . . ?
C39 N32 C38 127.4(6) . . ?
C40 N32 C38 124.3(5) . . ?
C39 N33 C41 108.4(6) . . ?
C39 N33 C42 124.1(6) . . ?
C41 N33 C42 126.9(6) . . ?
C33 O31 Cu1 129.3(4) . . ?
N31 O32 H32 109.5 . . ?
N31 C31 C32 123.7(6) . . ?
N31 C31 H31 118.1 . . ?
C32 C31 H31 118.1 . . ?
C37 C32 C33 118.5(5) . . ?
C37 C32 C31 117.5(6) . . ?
C33 C32 C31 124.0(6) . . ?
O31 C33 C34 118.8(6) . . ?
O31 C33 C32 122.5(5) . . ?
C34 C33 C32 118.6(6) . . ?
C35 C34 C33 121.6(6) . . ?
C35 C34 H34 119.2 . . ?
C33 C34 H34 119.2 . . ?
C34 C35 C36 121.4(6) . . ?
C34 C35 H35 119.3 . . ?
C36 C35 H35 119.3 . . ?
C35 C36 C37 117.9(6) . . ?
C35 C36 C38 121.2(6) . . ?
C37 C36 C38 120.8(6) . . ?
C36 C37 C32 121.9(6) . . ?
C36 C37 H37 119.0 . . ?
C32 C37 H37 119.0 . . ?
N32 C38 C36 112.6(5) . . ?
N32 C38 H38A 109.1 . . ?
C36 C38 H38A 109.1 . . ?
N32 C38 H38B 109.1 . . ?
C36 C38 H38B 109.1 . . ?
H38A C38 H38B 107.8 . . ?
N33 C39 N32 109.2(6) . . ?
N33 C39 H39 125.4 . . ?
N32 C39 H39 125.4 . . ?
C41 C40 N32 105.8(6) . . ?
C41 C40 H40 127.1 . . ?
N32 C40 H40 127.1 . . ?
C40 C41 N33 108.4(6) . . ?
C40 C41 H41 125.8 . . ?
N33 C41 H41 125.8 . . ?
N33 C42 H42A 109.5 . . ?
N33 C42 H42B 109.5 . . ?
H42A C42 H42B 109.5 . . ?
N33 C42 H42C 109.5 . . ?
H42A C42 H42C 109.5 . . ?
H42B C42 H42C 109.5 . . ?
C51 N51 O52 113.7(5) . . ?
C51 N51 Cu2 127.7(4) . . ?
O52 N51 Cu2 118.7(4) . . ?
C59 N52 C60 108.4(5) . . ?
C59 N52 C58 125.7(5) . . ?
C60 N52 C58 125.9(5) . . ?
C59 N53 C61 107.5(5) . . ?
C59 N53 C62 125.1(5) . . ?
C61 N53 C62 127.4(5) . . ?
C53 O51 Cu2 129.5(4) . . ?
N51 O52 H52 109.5 . . ?
N51 C51 C52 124.5(6) . . ?
N51 C51 H51 117.7 . . ?
C52 C51 H51 117.7 . . ?
C53 C52 C57 118.6(5) . . ?
C53 C52 C51 123.5(6) . . ?
C57 C52 C51 117.9(5) . . ?
O51 C53 C54 119.1(6) . . ?
O51 C53 C52 122.7(5) . . ?
C54 C53 C52 118.1(6) . . ?
C55 C54 C53 121.8(6) . . ?
C55 C54 H54 119.1 . . ?
C53 C54 H54 119.1 . . ?
C54 C55 C56 120.7(6) . . ?
C54 C55 H55 119.6 . . ?
C56 C55 H55 119.6 . . ?
C57 C56 C55 118.4(6) . . ?
C57 C56 C58 121.4(6) . . ?
C55 C56 C58 120.2(6) . . ?
C56 C57 C52 122.3(6) . . ?
C56 C57 H57 118.9 . . ?
C52 C57 H57 118.9 . . ?
N52 C58 C56 109.9(5) . . ?
N52 C58 H58A 109.7 . . ?
C56 C58 H58A 109.7 . . ?
N52 C58 H58B 109.7 . . ?
C56 C58 H58B 109.7 . . ?
H58A C58 H58B 108.2 . . ?
N52 C59 N53 109.7(6) . . ?
N52 C59 H59 125.2 . . ?
N53 C59 H59 125.2 . . ?
C61 C60 N52 106.8(6) . . ?
C61 C60 H60 126.6 . . ?
N52 C60 H60 126.6 . . ?
C60 C61 N53 107.7(6) . . ?
C60 C61 H61 126.1 . . ?
N53 C61 H61 126.1 . . ?
N53 C62 H62A 109.5 . . ?
N53 C62 H62B 109.5 . . ?
H62A C62 H62B 109.5 . . ?
N53 C62 H62C 109.5 . . ?
H62A C62 H62C 109.5 . . ?
H62B C62 H62C 109.5 . . ?
C71 N71 O72 113.9(5) . . ?
C71 N71 Cu2 127.7(4) . . ?
O72 N71 Cu2 118.4(4) . . ?
C79 N72 C80 108.5(6) . . ?
C79 N72 C78 125.5(6) . . ?
C80 N72 C78 126.0(6) . . ?
C79 N73 C81 108.5(6) . . ?
C79 N73 C82 124.3(6) . . ?
C81 N73 C82 126.8(6) . . ?
C73 O71 Cu2 128.2(4) . . ?
N71 O72 H72 109.5 . . ?
N71 C71 C72 124.4(6) . . ?
N71 C71 H71 117.8 . . ?
C72 C71 H71 117.8 . . ?
C77 C72 C73 119.7(6) . . ?
C77 C72 C71 117.2(6) . . ?
C73 C72 C71 123.0(6) . . ?
O71 C73 C74 119.8(6) . . ?
O71 C73 C72 123.8(5) . . ?
C74 C73 C72 116.4(6) . . ?
C75 C74 C73 122.8(6) . . ?
C75 C74 H74 118.6 . . ?
C73 C74 H74 118.6 . . ?
C74 C75 C76 120.9(6) . . ?
C74 C75 H75 119.5 . . ?
C76 C75 H75 119.5 . . ?
C77 C76 C75 117.5(6) . . ?
C77 C76 C78 119.8(6) . . ?
C75 C76 C78 122.4(6) . . ?
C76 C77 C72 122.6(6) . . ?
C76 C77 H77 118.7 . . ?
C72 C77 H77 118.7 . . ?
N72 C78 C76 109.5(5) . . ?
N72 C78 H78A 109.8 . . ?
C76 C78 H78A 109.8 . . ?
N72 C78 H78B 109.8 . . ?
C76 C78 H78B 109.8 . . ?
H78A C78 H78B 108.2 . . ?
N72 C79 N73 108.7(6) . . ?
N72 C79 H79 125.6 . . ?
N73 C79 H79 125.6 . . ?
C81 C80 N72 106.1(6) . . ?
C81 C80 H80 126.9 . . ?
N72 C80 H80 126.9 . . ?
N73 C81 C80 108.1(6) . . ?
N73 C81 H81 126.0 . . ?
C80 C81 H81 126.0 . . ?
N73 C82 H82A 109.5 . . ?
N73 C82 H82B 109.5 . . ?
H82A C82 H82B 109.5 . . ?
N73 C82 H82C 109.5 . . ?
H82A C82 H82C 109.5 . . ?
H82B C82 H82C 109.5 . . ?
F103 P101 F101 179.0(2) . . ?
F103 P101 F102 90.5(2) . . ?
F101 P101 F102 90.4(2) . . ?
F103 P101 F106 90.1(2) . . ?
F101 P101 F106 89.6(2) . . ?
F102 P101 F106 90.7(2) . . ?
F103 P101 F104 90.1(2) . . ?
F101 P101 F104 89.0(2) . . ?
F102 P101 F104 179.4(3) . . ?
F106 P101 F104 89.5(2) . . ?
F103 P101 F105 90.3(2) . . ?
F101 P101 F105 90.0(2) . . ?
F102 P101 F105 90.3(2) . . ?
F106 P101 F105 178.9(2) . . ?
F104 P101 F105 89.5(2) . . ?
F205 P201 F203 91.3(3) . . ?
F205 P201 F201 91.7(3) . . ?
F203 P201 F201 177.0(3) . . ?
F205 P201 F206 179.2(3) . . ?
F203 P201 F206 88.0(3) . . ?
F201 P201 F206 89.0(3) . . ?
F205 P201 F204 90.2(2) . . ?
F203 P201 F204 90.7(2) . . ?
F201 P201 F204 89.6(3) . . ?
F206 P201 F204 90.3(2) . . ?
F205 P201 F202 89.7(2) . . ?
F203 P201 F202 89.6(2) . . ?
F201 P201 F202 90.2(2) . . ?
F206 P201 F202 89.8(3) . . ?
F204 P201 F202 179.7(3) . . ?
F305 P301 F304 91.5(4) . . ?
F305 P301 F306 177.3(4) . . ?
F304 P301 F306 90.8(4) . . ?
F305 P301 F303 91.4(3) . . ?
F304 P301 F303 90.7(3) . . ?
F306 P301 F303 90.1(3) . . ?
F305 P301 F302 90.2(3) . . ?
F304 P301 F302 178.2(4) . . ?
F306 P301 F302 87.5(3) . . ?
F303 P301 F302 89.7(2) . . ?
F305 P301 F301 89.7(3) . . ?
F304 P301 F301 89.4(2) . . ?
F306 P301 F301 88.8(3) . . ?
F303 P301 F301 178.9(3) . . ?
F302 P301 F301 90.2(2) . . ?
F405 P401 F402 91.9(4) . . ?
F405 P401 F406 178.7(4) . . ?
F402 P401 F406 89.2(3) . . ?
F405 P401 F404 88.4(3) . . ?
F402 P401 F404 179.0(3) . . ?
F406 P401 F404 90.5(3) . . ?
F405 P401 F403 90.4(3) . . ?
F402 P401 F403 91.4(2) . . ?
F406 P401 F403 90.4(3) . . ?
F404 P401 F403 89.6(2) . . ?
F405 P401 F401 89.6(2) . . ?
F402 P401 F401 88.3(2) . . ?
F406 P401 F401 89.7(2) . . ?
F404 P401 F401 90.7(2) . . ?
F403 P401 F401 179.7(3) . . ?

loop_
_geom_bond_atom_site_label_1
_geom_bond_atom_site_label_2
_geom_bond_distance
_geom_bond_site_symmetry_2
_geom_bond_publ_flag
Cu1 O31 1.890(4) . ?
Cu1 O11 1.893(4) . ?
Cu1 N31 1.933(5) . ?
Cu1 N11 1.941(5) . ?
Cu2 O51 1.892(4) . ?
Cu2 O71 1.903(4) . ?
Cu2 N51 1.937(5) . ?
Cu2 N71 1.943(5) . ?
N11 C11 1.291(7) . ?
N11 O12 1.402(6) . ?
N12 C19 1.332(7) . ?
N12 C20 1.372(7) . ?
N12 C18 1.478(7) . ?
N13 C19 1.323(7) . ?
N13 C21 1.381(8) . ?
N13 C22 1.466(8) . ?
O11 C13 1.327(7) . ?
O12 H12 0.8400 . ?
C11 C12 1.426(8) . ?
C11 H11 0.9500 . ?
C12 C17 1.409(8) . ?
C12 C13 1.433(8) . ?
C13 C14 1.395(8) . ?
C14 C15 1.380(8) . ?
C14 H14 0.9500 . ?
C15 C16 1.397(8) . ?
C15 H15 0.9500 . ?
C16 C17 1.373(8) . ?
C16 C18 1.512(8) . ?
C17 H17 0.9500 . ?
C18 H18A 0.9900 . ?
C18 H18B 0.9900 . ?
C19 H19 0.9500 . ?
C20 C21 1.349(8) . ?
C20 H20 0.9500 . ?
C21 H21 0.9500 . ?
C22 H22A 0.9800 . ?
C22 H22B 0.9800 . ?
C22 H22C 0.9800 . ?
N31 C31 1.292(7) . ?
N31 O32 1.396(5) . ?
N32 C39 1.335(8) . ?
N32 C40 1.379(8) . ?
N32 C38 1.463(7) . ?
N33 C39 1.314(7) . ?
N33 C41 1.356(8) . ?
N33 C42 1.463(8) . ?
O31 C33 1.328(7) . ?
O32 H32 0.8400 . ?
C31 C32 1.439(8) . ?
C31 H31 0.9500 . ?
C32 C37 1.409(8) . ?
C32 C33 1.417(8) . ?
C33 C34 1.398(8) . ?
C34 C35 1.369(8) . ?
C34 H34 0.9500 . ?
C35 C36 1.390(8) . ?
C35 H35 0.9500 . ?
C36 C37 1.399(8) . ?
C36 C38 1.499(9) . ?
C37 H37 0.9500 . ?
C38 H38A 0.9900 . ?
C38 H38B 0.9900 . ?
C39 H39 0.9500 . ?
C40 C41 1.354(9) . ?
C40 H40 0.9500 . ?
C41 H41 0.9500 . ?
C42 H42A 0.9800 . ?
C42 H42B 0.9800 . ?
C42 H42C 0.9800 . ?
N51 C51 1.289(7) . ?
N51 O52 1.391(6) . ?
N52 C59 1.311(7) . ?
N52 C60 1.379(8) . ?
N52 C58 1.480(7) . ?
N53 C59 1.329(7) . ?
N53 C61 1.375(8) . ?
N53 C62 1.465(7) . ?
O51 C53 1.324(7) . ?
O52 H52 0.8400 . ?
C51 C52 1.435(8) . ?
C51 H51 0.9500 . ?
C52 C53 1.417(8) . ?
C52 C57 1.417(8) . ?
C53 C54 1.405(8) . ?
C54 C55 1.370(8) . ?
C54 H54 0.9500 . ?
C55 C56 1.406(8) . ?
C55 H55 0.9500 . ?
C56 C57 1.373(8) . ?
C56 C58 1.510(8) . ?
C57 H57 0.9500 . ?
C58 H58A 0.9900 . ?
C58 H58B 0.9900 . ?
C59 H59 0.9500 . ?
C60 C61 1.342(8) . ?
C60 H60 0.9500 . ?
C61 H61 0.9500 . ?
C62 H62A 0.9800 . ?
C62 H62B 0.9800 . ?
C62 H62C 0.9800 . ?
N71 C71 1.274(7) . ?
N71 O72 1.394(6) . ?
N72 C79 1.324(8) . ?
N72 C80 1.382(8) . ?
N72 C78 1.490(8) . ?
N73 C79 1.334(7) . ?
N73 C81 1.352(8) . ?
N73 C82 1.472(8) . ?
O71 C73 1.320(7) . ?
O72 H72 0.8400 . ?
C71 C72 1.456(8) . ?
C71 H71 0.9500 . ?
C72 C77 1.398(8) . ?
C72 C73 1.421(8) . ?
C73 C74 1.413(8) . ?
C74 C75 1.369(9) . ?
C74 H74 0.9500 . ?
C75 C76 1.398(9) . ?
C75 H75 0.9500 . ?
C76 C77 1.389(8) . ?
C76 C78 1.506(8) . ?
C77 H77 0.9500 . ?
C78 H78A 0.9900 . ?
C78 H78B 0.9900 . ?
C79 H79 0.9500 . ?
C80 C81 1.357(9) . ?
C80 H80 0.9500 . ?
C81 H81 0.9500 . ?
C82 H82A 0.9800 . ?
C82 H82B 0.9800 . ?
C82 H82C 0.9800 . ?
P101 F103 1.584(4) . ?
P101 F101 1.586(4) . ?
P101 F102 1.587(4) . ?
P101 F106 1.598(4) . ?
P101 F104 1.606(4) . ?
P101 F105 1.606(4) . ?
P201 F205 1.569(4) . ?
P201 F203 1.573(4) . ?
P201 F201 1.578(5) . ?
P201 F206 1.598(5) . ?
P201 F204 1.604(4) . ?
P201 F202 1.606(4) . ?
P301 F305 1.554(5) . ?
P301 F304 1.564(5) . ?
P301 F306 1.580(5) . ?
P301 F303 1.588(5) . ?
P301 F302 1.588(4) . ?
P301 F301 1.601(4) . ?
P401 F405 1.552(5) . ?
P401 F402 1.561(5) . ?
P401 F406 1.567(5) . ?
P401 F404 1.578(5) . ?
P401 F403 1.593(4) . ?
P401 F401 1.605(4) . ?

loop_
_geom_torsion_atom_site_label_1
_geom_torsion_atom_site_label_2
_geom_torsion_atom_site_label_3
_geom_torsion_atom_site_label_4
_geom_torsion
_geom_torsion_site_symmetry_1
_geom_torsion_site_symmetry_2
_geom_torsion_site_symmetry_3
_geom_torsion_site_symmetry_4
_geom_torsion_publ_flag
O31 Cu1 N11 C11 179.0(5) . . . . ?
O11 Cu1 N11 C11 0.8(5) . . . . ?
O31 Cu1 N11 O12 -3.0(4) . . . . ?
O11 Cu1 N11 O12 178.8(4) . . . . ?
N31 Cu1 O11 C13 175.8(5) . . . . ?
N11 Cu1 O11 C13 -0.6(5) . . . . ?
O12 N11 C11 C12 -179.4(5) . . . . ?
Cu1 N11 C11 C12 -1.3(9) . . . . ?
N11 C11 C12 C17 -180.0(6) . . . . ?
N11 C11 C12 C13 1.4(9) . . . . ?
Cu1 O11 C13 C14 -178.6(4) . . . . ?
Cu1 O11 C13 C12 0.9(8) . . . . ?
C17 C12 C13 O11 -179.8(5) . . . . ?
C11 C12 C13 O11 -1.2(9) . . . . ?
C17 C12 C13 C14 -0.3(8) . . . . ?
C11 C12 C13 C14 178.3(6) . . . . ?
O11 C13 C14 C15 179.1(5) . . . . ?
C12 C13 C14 C15 -0.4(9) . . . . ?
C13 C14 C15 C16 0.6(9) . . . . ?
C14 C15 C16 C17 -0.1(9) . . . . ?
C14 C15 C16 C18 -176.0(5) . . . . ?
C15 C16 C17 C12 -0.7(9) . . . . ?
C18 C16 C17 C12 175.3(6) . . . . ?
C11 C12 C17 C16 -177.9(5) . . . . ?
C13 C12 C17 C16 0.8(9) . . . . ?
C19 N12 C18 C16 111.8(7) . . . . ?
C20 N12 C18 C16 -63.1(7) . . . . ?
C17 C16 C18 N12 -73.6(7) . . . . ?
C15 C16 C18 N12 102.3(6) . . . . ?
C21 N13 C19 N12 1.1(7) . . . . ?
C22 N13 C19 N12 179.6(6) . . . . ?
C20 N12 C19 N13 -0.7(7) . . . . ?
C18 N12 C19 N13 -176.4(5) . . . . ?
C19 N12 C20 C21 0.0(7) . . . . ?
C18 N12 C20 C21 175.7(5) . . . . ?
N12 C20 C21 N13 0.6(7) . . . . ?
C19 N13 C21 C20 -1.1(7) . . . . ?
C22 N13 C21 C20 -179.5(6) . . . . ?
O31 Cu1 N31 C31 5.4(5) . . . . ?
O11 Cu1 N31 C31 -176.4(5) . . . . ?
O31 Cu1 N31 O32 -176.8(4) . . . . ?
O11 Cu1 N31 O32 1.5(4) . . . . ?
N31 Cu1 O31 C33 -4.0(5) . . . . ?
N11 Cu1 O31 C33 172.3(5) . . . . ?
O32 N31 C31 C32 178.4(5) . . . . ?
Cu1 N31 C31 C32 -3.6(9) . . . . ?
N31 C31 C32 C37 -179.9(6) . . . . ?
N31 C31 C32 C33 -1.4(9) . . . . ?
Cu1 O31 C33 C34 -179.7(4) . . . . ?
Cu1 O31 C33 C32 1.0(8) . . . . ?
C37 C32 C33 O31 -178.7(5) . . . . ?
C31 C32 C33 O31 2.8(9) . . . . ?
C37 C32 C33 C34 2.0(8) . . . . ?
C31 C32 C33 C34 -176.5(6) . . . . ?
O31 C33 C34 C35 179.2(5) . . . . ?
C32 C33 C34 C35 -1.5(9) . . . . ?
C33 C34 C35 C36 -1.2(9) . . . . ?
C34 C35 C36 C37 3.2(9) . . . . ?
C34 C35 C36 C38 178.7(5) . . . . ?
C35 C36 C37 C32 -2.6(8) . . . . ?
C38 C36 C37 C32 -178.2(5) . . . . ?
C33 C32 C37 C36 0.1(9) . . . . ?
C31 C32 C37 C36 178.7(5) . . . . ?
C39 N32 C38 C36 19.3(9) . . . . ?
C40 N32 C38 C36 -160.9(6) . . . . ?
C35 C36 C38 N32 -98.8(7) . . . . ?
C37 C36 C38 N32 76.6(7) . . . . ?
C41 N33 C39 N32 0.9(7) . . . . ?
C42 N33 C39 N32 172.7(5) . . . . ?
C40 N32 C39 N33 0.1(7) . . . . ?
C38 N32 C39 N33 179.9(5) . . . . ?
C39 N32 C40 C41 -1.0(7) . . . . ?
C38 N32 C40 C41 179.1(5) . . . . ?
N32 C40 C41 N33 1.6(7) . . . . ?
C39 N33 C41 C40 -1.6(7) . . . . ?
C42 N33 C41 C40 -173.0(6) . . . . ?
O51 Cu2 N51 C51 2.2(5) . . . . ?
O71 Cu2 N51 C51 -175.4(5) . . . . ?
O51 Cu2 N51 O52 -178.7(4) . . . . ?
O71 Cu2 N51 O52 3.7(4) . . . . ?
N51 Cu2 O51 C53 0.7(5) . . . . ?
N71 Cu2 O51 C53 -177.6(5) . . . . ?
O52 N51 C51 C52 178.1(5) . . . . ?
Cu2 N51 C51 C52 -2.8(9) . . . . ?
N51 C51 C52 C53 0.1(9) . . . . ?
N51 C51 C52 C57 -179.3(6) . . . . ?
Cu2 O51 C53 C54 177.4(4) . . . . ?
Cu2 O51 C53 C52 -3.0(8) . . . . ?
C57 C52 C53 O51 -177.8(5) . . . . ?
C51 C52 C53 O51 2.8(9) . . . . ?
C57 C52 C53 C54 1.9(8) . . . . ?
C51 C52 C53 C54 -177.6(5) . . . . ?
O51 C53 C54 C55 177.9(6) . . . . ?
C52 C53 C54 C55 -1.8(9) . . . . ?
C53 C54 C55 C56 0.2(10) . . . . ?
C54 C55 C56 C57 1.2(9) . . . . ?
C54 C55 C56 C58 177.7(6) . . . . ?
C55 C56 C57 C52 -1.0(9) . . . . ?
C58 C56 C57 C52 -177.5(5) . . . . ?
C53 C52 C57 C56 -0.5(9) . . . . ?
C51 C52 C57 C56 178.9(5) . . . . ?
C59 N52 C58 C56 -123.4(6) . . . . ?
C60 N52 C58 C56 54.8(8) . . . . ?
C57 C56 C58 N52 80.5(7) . . . . ?
C55 C56 C58 N52 -95.9(7) . . . . ?
C60 N52 C59 N53 0.0(7) . . . . ?
C58 N52 C59 N53 178.4(5) . . . . ?
C61 N53 C59 N52 0.3(7) . . . . ?
C62 N53 C59 N52 -176.2(5) . . . . ?
C59 N52 C60 C61 -0.2(7) . . . . ?
C58 N52 C60 C61 -178.7(5) . . . . ?
N52 C60 C61 N53 0.4(7) . . . . ?
C59 N53 C61 C60 -0.4(7) . . . . ?
C62 N53 C61 C60 175.9(6) . . . . ?
O51 Cu2 N71 C71 -179.1(5) . . . . ?
O71 Cu2 N71 C71 -1.6(5) . . . . ?
O51 Cu2 N71 O72 3.8(4) . . . . ?
O71 Cu2 N71 O72 -178.7(4) . . . . ?
N51 Cu2 O71 C73 -178.2(5) . . . . ?
N71 Cu2 O71 C73 0.1(5) . . . . ?
O72 N71 C71 C72 179.9(5) . . . . ?
Cu2 N71 C71 C72 2.7(9) . . . . ?
N71 C71 C72 C77 177.0(6) . . . . ?
N71 C71 C72 C73 -2.2(9) . . . . ?
Cu2 O71 C73 C74 -178.4(4) . . . . ?
Cu2 O71 C73 C72 0.1(8) . . . . ?
C77 C72 C73 O71 -178.5(5) . . . . ?
C71 C72 C73 O71 0.7(9) . . . . ?
C77 C72 C73 C74 0.1(8) . . . . ?
C71 C72 C73 C74 179.3(5) . . . . ?
O71 C73 C74 C75 178.5(6) . . . . ?
C72 C73 C74 C75 -0.2(9) . . . . ?
C73 C74 C75 C76 -0.2(9) . . . . ?
C74 C75 C76 C77 0.8(9) . . . . ?
C74 C75 C76 C78 -173.1(6) . . . . ?
C75 C76 C77 C72 -0.9(9) . . . . ?
C78 C76 C77 C72 173.1(5) . . . . ?
C73 C72 C77 C76 0.5(9) . . . . ?
C71 C72 C77 C76 -178.8(5) . . . . ?
C79 N72 C78 C76 -23.3(8) . . . . ?
C80 N72 C78 C76 159.1(6) . . . . ?
C77 C76 C78 N72 -80.0(7) . . . . ?
C75 C76 C78 N72 93.7(7) . . . . ?
C80 N72 C79 N73 -1.7(7) . . . . ?
C78 N72 C79 N73 -179.6(5) . . . . ?
C81 N73 C79 N72 0.3(7) . . . . ?
C82 N73 C79 N72 -173.0(5) . . . . ?
C79 N72 C80 C81 2.4(7) . . . . ?
C78 N72 C80 C81 -179.7(5) . . . . ?
C79 N73 C81 C80 1.2(7) . . . . ?
C82 N73 C81 C80 174.3(6) . . . . ?
N72 C80 C81 N73 -2.2(7) . . . . ?
